data_4501380
loop_
_publ_author_name
'Kerr, Andrew T.'
'Cahill, Christopher L.'

_publ_section_title
;
 Crystal Engineering with the Uranyl Cation III. Mixed Aliphatic
 Dicarboxylate/Aromatic Dipyridyl Coordination Polymers: Synthesis,
 Structures, and Speciation
;
_journal_issue 12
_journal_name_full 'Crystal Growth &amp; Design'
_journal_page_first 5634
_journal_paper_doi 10.1021/cg2011869
_journal_volume 11
_journal_year 2011
_chemical_formula_sum 'C27 H58 N2 O39 U6'
_chemical_formula_weight 2462.93
_space_group_IT_number 20
_symmetry_cell_setting orthorhombic
_symmetry_Int_Tables_number 20
_symmetry_space_group_name_Hall 'C 2c 2'
_symmetry_space_group_name_H-M 'C 2 2 21'
_atom_sites_solution_hydrogens geom
_atom_sites_solution_primary direct
_atom_sites_solution_secondary difmap
_audit_creation_method SHELXL-97
_cell_angle_alpha 90.00
_cell_angle_beta 90.00
_cell_angle_gamma 90.00
_cell_formula_units_Z 4
_cell_length_a 12.534(2)
_cell_length_b 16.139(3)
_cell_length_c 25.294(4)
_cell_measurement_reflns_used 43720
_cell_measurement_temperature 298(2)
_cell_measurement_theta_max 49.734
_cell_measurement_theta_min 5.038
_cell_volume 5116.6(15)
_computing_cell_refinement 'SAINT, Bruker-AXS'
_computing_data_collection 'APEX, Bruker-AXS'
_computing_data_reduction 'SAINT, Bruker-AXS'
_computing_molecular_graphics 'Crystal Maker (Palmer, 2009)'
_computing_structure_refinement 'SHELXL-97 (Sheldrick, 2008)'
_computing_structure_solution 'SHELXS-97 (Sheldrick, 1990)'
_diffrn_ambient_temperature 298(2)
_diffrn_measured_fraction_theta_full 0.999
_diffrn_measured_fraction_theta_max 0.995
_diffrn_measurement_device_type 'Siemens SMART, Bruker APEXII CCD'
_diffrn_measurement_method 'omega scans'
_diffrn_radiation_monochromator graphite
_diffrn_radiation_probe x-ray
_diffrn_radiation_type MoK\a
_diffrn_radiation_wavelength 0.71073
_diffrn_reflns_av_R_equivalents 0.1326
_diffrn_reflns_av_sigmaI/netI 0.0896
_diffrn_reflns_limit_h_max 13
_diffrn_reflns_limit_h_min -16
_diffrn_reflns_limit_k_max 20
_diffrn_reflns_limit_k_min -20
_diffrn_reflns_limit_l_max 32
_diffrn_reflns_limit_l_min -32
_diffrn_reflns_number 43616
_diffrn_reflns_theta_full 25.00
_diffrn_reflns_theta_max 27.38
_diffrn_reflns_theta_min 1.61
_diffrn_source 'fine-focus sealed tube'
_diffrn_source_type 'Siemens SMART'
_exptl_absorpt_coefficient_mu 19.033
_exptl_absorpt_correction_T_max 0.7455
_exptl_absorpt_correction_T_min 0.4455
_exptl_absorpt_correction_type empirical
_exptl_absorpt_process_details 'SADABS, G. Sheldrick (1999)'
_exptl_crystal_colour Yellow
_exptl_crystal_density_diffrn 3.197
_exptl_crystal_density_method 'not measured'
_exptl_crystal_description needle
_exptl_crystal_F_000 4392
_exptl_crystal_recrystallization_method Hydrothermal
_exptl_crystal_size_max 0.75
_exptl_crystal_size_mid 0.20
_exptl_crystal_size_min 0.10
_refine_diff_density_max 1.593
_refine_diff_density_min -2.175
_refine_diff_density_rms 0.312
_refine_ls_abs_structure_details 'Flack H D (1983), Acta Cryst. A39, 876-881'
_refine_ls_abs_structure_Flack 0.88(3)
_refine_ls_extinction_method none
_refine_ls_goodness_of_fit_ref 1.025
_refine_ls_hydrogen_treatment constr
_refine_ls_matrix_type full
_refine_ls_number_parameters 333
_refine_ls_number_reflns 5784
_refine_ls_number_restraints 86
_refine_ls_restrained_S_all 1.019
_refine_ls_R_factor_all 0.0820
_refine_ls_R_factor_gt 0.0522
_refine_ls_shift/su_max 0.001
_refine_ls_shift/su_mean 0.000
_refine_ls_structure_factor_coef Fsqd
_refine_ls_weighting_details 'calc w=1/[\s^2^(Fo^2^)+(0.0431P)^2^+140.8509P] where P=(Fo^2^+2Fc^2^)/3'
_refine_ls_weighting_scheme calc
_refine_ls_wR_factor_gt 0.1091
_refine_ls_wR_factor_ref 0.1216
_reflns_number_gt 4354
_reflns_number_total 5784
_reflns_threshold_expression >2\s(I)
_cod_data_source_file cg2011869_si_001.cif
_cod_data_source_block Compound2
_cod_database_code 4501380

loop_
_symmetry_equiv_pos_as_xyz
'x, y, z'
'-x, -y, z+1/2'
'x, -y, -z'
'-x, y, -z+1/2'
'x+1/2, y+1/2, z'
'-x+1/2, -y+1/2, z+1/2'
'x+1/2, -y+1/2, -z'
'-x+1/2, y+1/2, -z+1/2'

loop_
_atom_site_label
_atom_site_type_symbol
_atom_site_fract_x
_atom_site_fract_y
_atom_site_fract_z
_atom_site_U_iso_or_equiv
_atom_site_adp_type
_atom_site_occupancy
_atom_site_symmetry_multiplicity
_atom_site_calc_flag
_atom_site_refinement_flags
_atom_site_disorder_group
C1 C 0.6882(12) 0.3844(10) 0.6475(6) 0.031(4) Uani 1 1 d . .
C2 C 0.6905(13) 0.4289(9) 0.6995(5) 0.030(4) Uani 1 1 d . .
H2A H 0.6305 0.4667 0.7016 0.036 Uiso 1 1 calc R .
H2B H 0.7556 0.4613 0.7021 0.036 Uiso 1 1 calc R .
C3 C 0.6853(14) 0.3662(11) 0.7462(6) 0.044(5) Uani 1 1 d . .
H3A H 0.6174 0.3374 0.7456 0.052 Uiso 1 1 calc R .
H3B H 0.7416 0.3254 0.7424 0.052 Uiso 1 1 calc R .
C4 C 0.6978(15) 0.4108(12) 0.7982(6) 0.047(5) Uani 1 1 d . .
H4A H 0.6417 0.4518 0.8018 0.057 Uiso 1 1 calc R .
H4B H 0.7658 0.4396 0.7987 0.057 Uiso 1 1 calc R .
C5 C 0.6927(14) 0.3507(11) 0.8447(5) 0.040(5) Uani 1 1 d . .
C6 C 1.0050(17) 0.3867(12) 0.8516(7) 0.047(5) Uani 1 1 d . .
C7 C 1.0074(16) 0.3447(15) 0.8011(6) 0.061(7) Uani 1 1 d . .
H7A H 0.9491 0.3052 0.8006 0.074 Uiso 1 1 calc R .
H7B H 1.0731 0.3130 0.7994 0.074 Uiso 1 1 calc R .
C8 C 1.0000 0.3966(18) 0.7500 0.048(7) Uani 1 2 d S .
H8A H 1.0623 0.4321 0.7478 0.058 Uiso 0.50 1 calc PR .
H8B H 0.9377 0.4321 0.7522 0.058 Uiso 0.50 1 calc PR .
C9A C 0.8848(15) 0.6432(14) 0.7603(9) 0.079(13) Uani 0.496(16) 1 d PGDU 1
C10A C 0.8404(18) 0.6477(17) 0.7101(8) 0.081(14) Uani 0.496(16) 1 d PGU 1
H10A H 0.8844 0.6504 0.6805 0.097 Uiso 0.496(16) 1 calc PR 1
C11A C 0.7302(19) 0.6480(19) 0.7040(9) 0.109(17) Uani 0.496(16) 1 d PGU 1
H11A H 0.7004 0.6510 0.6703 0.131 Uiso 0.496(16) 1 calc PR 1
N1A N 0.6644(15) 0.6439(16) 0.7481(11) 0.085(12) Uani 0.496(16) 1 d PGU 1
H1A H 0.5962 0.6441 0.7444 0.102 Uiso 0.496(16) 1 calc PR 1
C12A C 0.7089(17) 0.6395(19) 0.7984(9) 0.101(16) Uani 0.496(16) 1 d PGU 1
H12A H 0.6649 0.6367 0.8280 0.121 Uiso 0.496(16) 1 calc PR 1
C13A C 0.8191(18) 0.6391(18) 0.8045(8) 0.096(16) Uani 0.496(16) 1 d PGU 1
H13A H 0.8488 0.6362 0.8381 0.115 Uiso 0.496(16) 1 calc PR 1
C14A C 1.0063(17) 0.646(2) 0.7688(13) 0.055(9) Uani 0.496(16) 1 d PDU 1
C9B C 0.8056(15) 0.6457(16) 0.7634(9) 0.079(13) Uani 0.504(16) 1 d PGDU 2
C10B C 0.7517(18) 0.6424(19) 0.7155(8) 0.081(14) Uani 0.504(16) 1 d PGU 2
H10B H 0.7897 0.6421 0.6839 0.097 Uiso 0.504(16) 1 calc PR 2
C11B C 0.6409(18) 0.639(2) 0.7147(8) 0.109(17) Uani 0.504(16) 1 d PGU 2
H11B H 0.6048 0.6373 0.6826 0.131 Uiso 0.504(16) 1 calc PR 2
N1B N 0.5840(15) 0.6399(17) 0.7619(10) 0.085(12) Uani 0.504(16) 1 d PGU 2
H1B H 0.5154 0.6382 0.7614 0.102 Uiso 0.504(16) 1 calc PR 2
C12B C 0.6379(19) 0.643(2) 0.8098(9) 0.101(16) Uani 0.504(16) 1 d PGU 2
H12B H 0.5999 0.6435 0.8414 0.121 Uiso 0.504(16) 1 calc PR 2
C13B C 0.7488(19) 0.646(2) 0.8106(8) 0.096(16) Uani 0.504(16) 1 d PGU 2
H13B H 0.7849 0.6483 0.8427 0.115 Uiso 0.504(16) 1 calc PR 2
C14B C 0.9277(18) 0.642(2) 0.7734(16) 0.055(9) Uani 0.504(16) 1 d PDU 2
O1 O 0.8273(9) 0.2073(6) 0.5695(4) 0.040(3) Uani 1 1 d . .
O2 O 0.8501(12) 0.4175(7) 0.5279(4) 0.056(4) Uani 1 1 d . .
O3 O 0.5428(9) 0.2040(8) 0.5982(4) 0.042(3) Uani 1 1 d . .
O4 O 0.4535(10) 0.3852(8) 0.5341(6) 0.057(4) Uani 1 1 d . .
O5 O 0.8141(10) 0.3647(7) 0.9722(4) 0.047(3) Uani 1 1 d . .
O6 O 0.8898(9) 0.1774(7) 0.9091(4) 0.040(3) Uani 1 1 d . .
O7 O 0.3249(7) 0.2226(6) 0.5493(3) 0.026(2) Uani 1 1 d . .
O8 O 0.6652(8) 0.3091(8) 0.5217(3) 0.048(3) Uani 1 1 d . .
O9 O 0.4985(9) 0.2243(8) 0.4879(3) 0.043(3) Uani 1 1 d . .
O10 O 1.0044(9) 0.3393(8) 0.8944(3) 0.041(3) Uani 1 1 d . .
O11 O 1.0087(13) 0.4641(10) 0.8538(5) 0.070(5) Uani 1 1 d . .
O12 O 0.7700(9) 0.3513(8) 0.6311(4) 0.050(4) Uani 1 1 d . .
O13 O 0.7806(9) 0.3248(9) 0.8614(4) 0.052(4) Uani 1 1 d . .
O14 O 0.5983(9) 0.3849(8) 0.6221(4) 0.049(4) Uani 1 1 d . .
O15 O 0.6061(10) 0.3232(11) 0.8602(5) 0.080(5) Uani 1 1 d . .
OW1 O 0.8235(13) 0.5667(8) 0.5955(5) 0.064(4) Uani 1 1 d . .
OW2 O 0.643(2) 0.5000 0.5000 0.097(8) Uani 1 2 d S .
OW3 O 0.4822(16) 0.5375(11) 0.6211(6) 0.098(6) Uani 1 1 d . .
OW4 O 0.0731(13) 0.4649(11) 0.4461(9) 0.116(8) Uani 1 1 d . .
OW5 O 0.8029(16) 0.9666(11) 0.4444(9) 0.135(9) Uani 1 1 d . .
U1 U 0.49936(5) 0.29303(4) 0.565244(19) 0.02859(14) Uani 1 1 d . .
U2 U 0.85460(4) 0.27140(3) 0.941504(18) 0.02525(13) Uani 1 1 d . .
U3 U 0.84151(4) 0.31041(4) 0.547388(18) 0.02541(13) Uani 1 1 d . .

loop_
_atom_site_aniso_label
_atom_site_aniso_U_11
_atom_site_aniso_U_22
_atom_site_aniso_U_33
_atom_site_aniso_U_23
_atom_site_aniso_U_13
_atom_site_aniso_U_12
C1 0.026(9) 0.040(9) 0.026(7) 0.005(7) 0.005(6) 0.005(7)
C2 0.046(10) 0.038(9) 0.005(6) -0.001(6) -0.007(6) 0.001(8)
C3 0.059(11) 0.044(11) 0.028(8) 0.002(8) 0.000(9) -0.012(9)
C4 0.056(12) 0.059(12) 0.026(8) 0.011(8) -0.011(8) 0.008(10)
C5 0.036(10) 0.071(12) 0.014(7) 0.000(7) 0.001(7) 0.000(9)
C6 0.050(11) 0.045(11) 0.046(9) -0.018(9) 0.002(10) 0.001(10)
C7 0.030(9) 0.114(19) 0.040(9) 0.009(11) -0.015(9) 0.003(12)
C8 0.043(14) 0.070(19) 0.032(11) 0.000 -0.029(12) 0.000
C9A 0.14(4) 0.070(17) 0.029(11) -0.015(11) -0.04(2) -0.02(3)
C10A 0.16(4) 0.057(17) 0.027(12) 0.017(11) -0.01(2) -0.02(3)
C11A 0.21(5) 0.061(17) 0.053(17) -0.039(14) 0.00(3) 0.03(3)
N1A 0.19(4) 0.014(10) 0.055(15) 0.011(10) 0.01(2) -0.006(19)
C12A 0.22(5) 0.055(16) 0.026(14) -0.008(12) 0.00(2) -0.04(3)
C13A 0.13(4) 0.063(18) 0.09(2) -0.047(16) -0.04(3) -0.01(3)
C14A 0.07(2) 0.030(13) 0.063(15) -0.007(11) -0.033(18) -0.036(17)
C9B 0.14(4) 0.070(17) 0.029(11) -0.015(11) -0.04(2) -0.02(3)
C10B 0.16(4) 0.057(17) 0.027(12) 0.017(11) -0.01(2) -0.02(3)
C11B 0.21(5) 0.061(17) 0.053(17) -0.039(14) 0.00(3) 0.03(3)
N1B 0.19(4) 0.014(10) 0.055(15) 0.011(10) 0.01(2) -0.006(19)
C12B 0.22(5) 0.055(16) 0.026(14) -0.008(12) 0.00(2) -0.04(3)
C13B 0.13(4) 0.063(18) 0.09(2) -0.047(16) -0.04(3) -0.01(3)
C14B 0.07(2) 0.030(13) 0.063(15) -0.007(11) -0.033(18) -0.036(17)
O1 0.051(7) 0.029(6) 0.039(6) -0.002(5) 0.005(5) 0.000(5)
O2 0.090(10) 0.048(7) 0.029(6) -0.001(5) -0.016(7) 0.031(8)
O3 0.033(6) 0.049(8) 0.044(6) 0.002(6) -0.001(5) -0.003(6)
O4 0.056(8) 0.033(7) 0.083(9) -0.001(7) -0.026(7) 0.004(6)
O5 0.053(8) 0.053(8) 0.035(6) -0.015(6) 0.006(6) 0.003(6)
O6 0.035(6) 0.051(8) 0.034(6) -0.013(5) -0.002(5) 0.006(6)
O7 0.018(4) 0.041(6) 0.019(4) -0.003(4) -0.003(4) 0.002(4)
O8 0.026(6) 0.100(9) 0.019(4) -0.008(6) -0.001(4) -0.027(7)
O9 0.023(5) 0.093(10) 0.014(4) -0.023(5) 0.002(4) -0.012(7)
O10 0.025(5) 0.081(9) 0.015(4) 0.009(5) 0.001(5) -0.012(6)
O11 0.077(10) 0.098(12) 0.036(6) -0.004(7) 0.007(8) -0.003(10)
O12 0.027(6) 0.098(10) 0.024(5) -0.033(6) 0.002(5) 0.013(7)
O13 0.026(6) 0.098(10) 0.031(6) 0.024(7) -0.007(5) -0.004(7)
O14 0.037(7) 0.071(9) 0.039(6) -0.029(6) -0.009(5) 0.019(6)
O15 0.024(7) 0.152(14) 0.065(8) 0.072(9) 0.015(6) 0.008(8)
OW1 0.098(12) 0.046(8) 0.049(7) 0.013(6) -0.005(8) 0.008(8)
OW2 0.066(16) 0.067(14) 0.16(2) 0.059(14) 0.000 0.000
OW3 0.127(15) 0.088(13) 0.079(10) 0.007(9) -0.056(11) -0.002(11)
OW4 0.076(11) 0.086(12) 0.19(2) 0.006(14) -0.055(13) -0.013(9)
OW5 0.098(15) 0.100(13) 0.21(2) 0.043(15) 0.039(16) 0.019(11)
U1 0.0223(2) 0.0435(3) 0.0200(2) -0.0060(3) -0.0034(2) -0.0008(2)
U2 0.0181(2) 0.0403(3) 0.0174(2) 0.0044(2) -0.0011(2) -0.0018(2)
U3 0.0200(3) 0.0399(3) 0.0164(2) -0.0035(2) 0.0001(2) 0.0045(3)

loop_
_atom_type_symbol
_atom_type_description
_atom_type_scat_dispersion_real
_atom_type_scat_dispersion_imag
_atom_type_scat_source
C C 0.0033 0.0016 'International Tables Vol C Tables 4.2.6.8 and 6.1.1.4'
H H 0.0000 0.0000 'International Tables Vol C Tables 4.2.6.8 and 6.1.1.4'
N N 0.0061 0.0033 'International Tables Vol C Tables 4.2.6.8 and 6.1.1.4'
O O 0.0106 0.0060 'International Tables Vol C Tables 4.2.6.8 and 6.1.1.4'
U U -9.6767 9.6646 'International Tables Vol C Tables 4.2.6.8 and 6.1.1.4'

loop_
_geom_angle_atom_site_label_1
_geom_angle_atom_site_label_2
_geom_angle_atom_site_label_3
_geom_angle
_geom_angle_site_symmetry_1
_geom_angle_site_symmetry_3
O12 C1 O14 124.1(14) . .
O12 C1 C2 119.2(14) . .
O14 C1 C2 116.7(13) . .
C1 C2 C3 110.7(13) . .
C1 C2 H2A 109.5 . .
C3 C2 H2A 109.5 . .
C1 C2 H2B 109.5 . .
C3 C2 H2B 109.5 . .
H2A C2 H2B 108.1 . .
C4 C3 C2 110.3(13) . .
C4 C3 H3A 109.6 . .
C2 C3 H3A 109.6 . .
C4 C3 H3B 109.6 . .
C2 C3 H3B 109.6 . .
H3A C3 H3B 108.1 . .
C3 C4 C5 111.4(15) . .
C3 C4 H4A 109.4 . .
C5 C4 H4A 109.4 . .
C3 C4 H4B 109.4 . .
C5 C4 H4B 109.4 . .
H4A C4 H4B 108.0 . .
O15 C5 O13 123.2(16) . .
O15 C5 C4 120.6(16) . .
O13 C5 C4 115.7(15) . .
O11 C6 O10 122.6(15) . .
O11 C6 C7 120.4(18) . .
O10 C6 C7 116.9(17) . .
C6 C7 C8 119(2) . .
C6 C7 H7A 107.6 . .
C8 C7 H7A 107.6 . .
C6 C7 H7B 107.6 . .
C8 C7 H7B 107.6 . .
H7A C7 H7B 107.0 . .
C7 C8 C7 114(2) . 4_756
C7 C8 H8A 108.7 . .
C7 C8 H8A 108.7 4_756 .
C7 C8 H8B 108.7 . .
C7 C8 H8B 108.7 4_756 .
H8A C8 H8B 107.6 . .
C10A C9A C13A 120.0 . .
C10A C9A C14A 121.5(18) . .
C13A C9A C14A 118.5(18) . .
C10A C9A C14A 85.2(17) . 4_756
C13A C9A C14A 154.8(17) . 4_756
C14A C9A C14A 36(2) . 4_756
C11A C10A C9A 120.0 . .
C11A C10A C14A 170.8(13) . 4_756
C9A C10A C14A 50.8(13) . 4_756
C11A C10A H10A 120.0 . .
C9A C10A H10A 120.0 . .
C14A C10A H10A 69.2 4_756 .
C10A C11A N1A 120.0 . .
C10A C11A H11A 120.0 . .
N1A C11A H11A 120.0 . .
C11A N1A C12A 120.0 . .
C11A N1A H1A 120.0 . .
C12A N1A H1A 120.0 . .
N1A C12A C13A 120.0 . .
N1A C12A H12A 120.0 . .
C13A C12A H12A 120.0 . .
C12A C13A C9A 120.0 . .
C12A C13A H13A 120.0 . .
C9A C13A H13A 120.0 . .
C14A C14A C9A 73(3) 4_756 .
C14A C14A C9A 71(3) 4_756 4_756
C9A C14A C9A 143(2) . 4_756
C14A C14A C10A 115(4) 4_756 4_756
C9A C14A C10A 172(3) . 4_756
C9A C14A C10A 44.0(14) 4_756 4_756
C10B C9B C13B 120.0 . .
C10B C9B C14B 128(2) . .
C13B C9B C14B 112(2) . .
C11B C10B C9B 120.0 . .
C11B C10B H10B 120.0 . .
C9B C10B H10B 120.0 . .
C10B C11B N1B 120.0 . .
C10B C11B H11B 120.0 . .
N1B C11B H11B 120.0 . .
C11B N1B C12B 120.0 . .
C11B N1B H1B 120.0 . .
C12B N1B H1B 120.0 . .
C13B C12B N1B 120.0 . .
C13B C12B H12B 120.0 . .
N1B C12B H12B 120.0 . .
C12B C13B C9B 120.0 . .
C12B C13B H13B 120.0 . .
C9B C13B H13B 120.0 . .
U2 O7 U1 131.1(4) 4_656 .
U2 O7 U3 104.0(3) 4_656 7_456
U1 O7 U3 100.4(3) . 7_456
U3 O8 U1 135.4(4) . .
U3 O8 U2 109.8(4) . 6_654
U1 O8 U2 104.0(4) . 6_654
U2 O9 U3 122.4(4) 6_654 7_456
U2 O9 U1 116.6(5) 6_654 .
U3 O9 U1 118.4(5) 7_456 .
C6 O10 U3 126.2(12) . 4_756
C6 O10 U2 130.7(12) . .
U3 O10 U2 102.8(4) 4_756 .
C1 O12 U3 137.0(10) . .
C5 O13 U2 138.4(10) . .
C1 O14 U1 137.7(10) . .
C5 O15 U1 145.3(12) . 4_656
O3 U1 O4 177.7(6) . .
O3 U1 O9 90.6(5) . .
O4 U1 O9 91.5(5) . .
O3 U1 O15 87.9(6) . 4_656
O4 U1 O15 90.0(6) . 4_656
O9 U1 O15 142.8(4) . 4_656
O3 U1 O8 92.2(5) . .
O4 U1 O8 89.2(6) . .
O9 U1 O8 69.7(4) . .
O15 U1 O8 147.5(4) 4_656 .
O3 U1 O14 93.5(5) . .
O4 U1 O14 85.2(5) . .
O9 U1 O14 145.6(4) . .
O15 U1 O14 71.6(4) 4_656 .
O8 U1 O14 76.0(4) . .
O3 U1 O7 88.6(4) . .
O4 U1 O7 91.5(5) . .
O9 U1 O7 68.3(3) . .
O15 U1 O7 74.4(4) 4_656 .
O8 U1 O7 138.1(3) . .
O14 U1 O7 145.8(3) . .
O3 U1 U2 91.0(4) . 6_654
O4 U1 U2 91.2(5) . 6_654
O9 U1 U2 31.2(3) . 6_654
O15 U1 U2 173.9(3) 4_656 6_654
O8 U1 U2 38.5(2) . 6_654
O14 U1 U2 114.5(3) . 6_654
O7 U1 U2 99.52(19) . 6_654
O3 U1 U3 99.0(4) . 7_456
O4 U1 U3 82.5(4) . 7_456
O9 U1 U3 30.7(3) . 7_456
O15 U1 U3 113.2(3) 4_656 7_456
O8 U1 U3 98.9(2) . 7_456
O14 U1 U3 166.7(3) . 7_456
O7 U1 U3 39.92(18) . 7_456
U2 U1 U3 61.035(17) 6_654 7_456
O5 U2 O6 177.4(5) . .
O5 U2 O9 88.8(5) . 6_655
O6 U2 O9 93.8(5) . 6_655
O5 U2 O13 87.3(5) . .
O6 U2 O13 90.8(5) . .
O9 U2 O13 140.5(4) 6_655 .
O5 U2 O7 88.2(5) . 4_656
O6 U2 O7 89.8(4) . 4_656
O9 U2 O7 138.6(3) 6_655 4_656
O13 U2 O7 80.6(3) . 4_656
O5 U2 O8 93.4(5) . 6_655
O6 U2 O8 87.3(5) . 6_655
O9 U2 O8 69.7(3) 6_655 6_655
O13 U2 O8 149.8(4) . 6_655
O7 U2 O8 69.3(3) 4_656 6_655
O5 U2 O10 93.0(5) . .
O6 U2 O10 88.2(5) . .
O9 U2 O10 66.8(3) 6_655 .
O13 U2 O10 74.2(4) . .
O7 U2 O10 154.6(3) 4_656 .
O8 U2 O10 135.8(3) 6_655 .
O5 U2 U1 90.6(4) . 6_655
O6 U2 U1 91.5(3) . 6_655
O9 U2 U1 32.2(3) 6_655 6_655
O13 U2 U1 172.5(3) . 6_655
O7 U2 U1 106.53(19) 4_656 6_655
O8 U2 U1 37.5(2) 6_655 6_655
O10 U2 U1 98.8(2) . 6_655
O5 U2 U3 78.7(4) . 6_655
O6 U2 U3 100.7(4) . 6_655
O9 U2 U3 100.0(2) 6_655 6_655
O13 U2 U3 117.6(3) . 6_655
O7 U2 U3 39.05(19) 4_656 6_655
O8 U2 U3 34.1(3) 6_655 6_655
O10 U2 U3 164.8(2) . 6_655
U1 U2 U3 68.881(18) 6_655 6_655
O5 U2 U3 96.4(4) . 4_756
O6 U2 U3 85.9(4) . 4_756
O9 U2 U3 29.1(2) 6_655 4_756
O13 U2 U3 112.6(3) . 4_756
O7 U2 U3 166.1(2) 4_656 4_756
O8 U2 U3 97.3(2) 6_655 4_756
O10 U2 U3 38.5(2) . 4_756
U1 U2 U3 60.468(15) 6_655 4_756
U3 U2 U3 129.097(16) 6_655 4_756
O1 U3 O2 176.4(5) . .
O1 U3 O9 88.8(5) . 7_556
O2 U3 O9 94.5(6) . 7_556
O1 U3 O8 89.1(5) . .
O2 U3 O8 89.4(6) . .
O9 U3 O8 136.9(3) 7_556 .
O1 U3 O12 86.6(5) . .
O2 U3 O12 90.0(5) . .
O9 U3 O12 138.9(4) 7_556 .
O8 U3 O12 83.8(4) . .
O1 U3 O10 93.9(5) . 4_756
O2 U3 O10 86.3(5) . 4_756
O9 U3 O10 66.2(3) 7_556 4_756
O8 U3 O10 156.8(3) . 4_756
O12 U3 O10 73.4(4) . 4_756
O1 U3 O7 95.8(4) . 7_556
O2 U3 O7 86.7(4) . 7_556
O9 U3 O7 68.3(3) 7_556 7_556
O8 U3 O7 69.1(3) . 7_556
O12 U3 O7 152.8(3) . 7_556
O10 U3 O7 133.2(3) 4_756 7_556
O1 U3 U1 83.0(3) . 7_556
O2 U3 U1 100.5(4) . 7_556
O9 U3 U1 30.9(2) 7_556 7_556
O8 U3 U1 106.3(2) . 7_556
O12 U3 U1 165.3(3) . 7_556
O10 U3 U1 97.0(2) 4_756 7_556
O7 U3 U1 39.6(2) 7_556 7_556
O1 U3 U2 80.4(3) . 6_654
O2 U3 U2 100.1(4) . 6_654
O9 U3 U2 101.4(2) 7_556 6_654
O8 U3 U2 36.1(3) . 6_654
O12 U3 U2 118.0(3) . 6_654
O10 U3 U2 166.7(3) 4_756 6_654
O7 U3 U2 36.9(2) 7_556 6_654
U1 U3 U2 70.491(18) 7_556 6_654
O1 U3 U2 85.6(4) . 4_756
O2 U3 U2 96.7(5) . 4_756
O9 U3 U2 28.5(2) 7_556 4_756
O8 U3 U2 164.4(3) . 4_756
O12 U3 U2 110.4(3) . 4_756
O10 U3 U2 38.6(2) 4_756 4_756
O7 U3 U2 96.8(2) 7_556 4_756
U1 U3 U2 58.497(15) 7_556 4_756
U2 U3 U2 128.325(16) 6_654 4_756

loop_
_geom_bond_atom_site_label_1
_geom_bond_atom_site_label_2
_geom_bond_distance
_geom_bond_site_symmetry_2
C1 O12 1.229(18) .
C1 O14 1.297(18) .
C1 C2 1.499(19) .
C2 C3 1.56(2) .
C2 H2A 0.9700 .
C2 H2B 0.9700 .
C3 C4 1.51(2) .
C3 H3A 0.9700 .
C3 H3B 0.9700 .
C4 C5 1.53(2) .
C4 H4A 0.9700 .
C4 H4B 0.9700 .
C5 O15 1.24(2) .
C5 O13 1.25(2) .
C6 O11 1.25(2) .
C6 O10 1.33(2) .
C6 C7 1.45(2) .
C7 C8 1.54(2) .
C7 H7A 0.9700 .
C7 H7B 0.9700 .
C8 C7 1.54(2) 4_756
C8 H8A 0.9700 .
C8 H8B 0.9700 .
C9A C10A 1.3900 .
C9A C13A 1.3900 .
C9A C14A 1.538(18) .
C9A C14A 1.55(4) 4_756
C10A C11A 1.3900 .
C10A C14A 2.00(4) 4_756
C10A H10A 0.9300 .
C11A N1A 1.3900 .
C11A H11A 0.9300 .
N1A C12A 1.3900 .
N1A H1A 0.8600 .
C12A C13A 1.3900 .
C12A H12A 0.9300 .
C13A H13A 0.9300 .
C14A C14A 0.96(6) 4_756
C14A C9A 1.55(4) 4_756
C14A C10A 2.00(4) 4_756
C9B C10B 1.3900 .
C9B C13B 1.3900 .
C9B C14B 1.551(18) .
C10B C11B 1.3900 .
C10B H10B 0.9300 .
C11B N1B 1.3900 .
C11B H11B 0.9300 .
N1B C12B 1.3900 .
N1B H1B 0.8600 .
C12B C13B 1.3900 .
C12B H12B 0.9300 .
C13B H13B 0.9300 .
O1 U3 1.764(9) .
O2 U3 1.801(11) .
O3 U1 1.749(12) .
O4 U1 1.778(13) .
O5 U2 1.768(11) .
O6 U2 1.780(11) .
O7 U2 2.395(9) 4_656
O7 U1 2.497(9) .
O7 U3 2.512(8) 7_456
O8 U3 2.304(10) .
O8 U1 2.366(10) .
O8 U2 2.422(10) 6_654
O9 U2 2.185(10) 6_654
O9 U3 2.232(10) 7_456
O9 U1 2.249(9) .
O10 U3 2.473(11) 4_756
O10 U2 2.479(11) .
O12 U3 2.392(10) .
O13 U2 2.390(10) .
O14 U1 2.409(12) .
O15 U1 2.353(12) 4_656
U1 O15 2.353(12) 4_656
U1 U2 3.7721(8) 6_654
U1 U3 3.8493(8) 7_456
U2 O9 2.185(10) 6_655
U2 O7 2.395(9) 4_656
U2 O8 2.422(10) 6_655
U2 U1 3.7721(8) 6_655
U2 U3 3.8676(8) 6_655
U2 U3 3.8707(10) 4_756
U3 O9 2.232(10) 7_556
U3 O10 2.473(11) 4_756
U3 O7 2.512(8) 7_556
U3 U1 3.8493(8) 7_556
U3 U2 3.8676(8) 6_654
U3 U2 3.8707(10) 4_756
